data_1571612
loop_
_publ_author_name
'Wang, Yi'
'Zhang, Yurou'
'Liang, Jiefeng'
'Tan, Bowen'
'Deng, Chong'
'Huang, Wenliang'

_publ_section_title
;
 Neutral inverse-sandwich rare-earth metal complexes of the benzene
 tetraanion.
;
_journal_issue 23
_journal_name_full 'Chemical science'
_journal_page_first 8740
_journal_page_last 8749
_journal_paper_doi 10.1039/d4sc02491e
_journal_volume 15
_journal_year 2024
_chemical_formula_moiety 'C41 H65 I2 N2 O Y'
_chemical_formula_sum 'C41 H65 I2 N2 O Y'
_chemical_formula_weight 944.66
_space_group_crystal_system monoclinic
_space_group_IT_number 14
_space_group_name_Hall '-P 2yn'
_space_group_name_H-M_alt 'P 1 21/n 1'
_atom_sites_solution_hydrogens geom
_audit_creation_date 2023-12-25
_audit_creation_method
;
Olex2 1.5
(compiled 2023.03.06 svn.rbb2c1857 for OlexSys, GUI svn.r6748)
;
_audit_update_record
;
2024-04-04 deposited with the CCDC.	2024-05-13 downloaded from the CCDC.
;
_cell_angle_alpha 90
_cell_angle_beta 99.436(3)
_cell_angle_gamma 90
_cell_formula_units_Z 4
_cell_length_a 12.5793(4)
_cell_length_b 21.9106(6)
_cell_length_c 15.8022(4)
_cell_measurement_reflns_used 7825
_cell_measurement_temperature 179.99(10)
_cell_measurement_theta_max 29.3980
_cell_measurement_theta_min 2.4950
_cell_volume 4296.5(2)
_computing_molecular_graphics 'Olex2 1.5 (Dolomanov et al., 2009)'
_computing_publication_material 'Olex2 1.5 (Dolomanov et al., 2009)'
_computing_structure_refinement 'SHELXL 2018/3 (Sheldrick, 2015)'
_computing_structure_solution 'SHELXT 2018/2 (Sheldrick, 2018)'
_diffrn_ambient_temperature 180.00
_diffrn_detector_area_resol_mean 5.8140
_diffrn_measured_fraction_theta_full 0.993
_diffrn_measured_fraction_theta_max 0.886
_diffrn_measurement_device_type 'XtaLAB AFC12 (RINC): Kappa single'
_diffrn_measurement_method 'phi and omega scans'
_diffrn_radiation_type MoK\a
_diffrn_radiation_wavelength 0.71073
_diffrn_reflns_av_R_equivalents 0.0443
_diffrn_reflns_av_unetI/netI 0.0712
_diffrn_reflns_Laue_measured_fraction_full 0.993
_diffrn_reflns_Laue_measured_fraction_max 0.886
_diffrn_reflns_limit_h_max 16
_diffrn_reflns_limit_h_min -17
_diffrn_reflns_limit_k_max 26
_diffrn_reflns_limit_k_min -30
_diffrn_reflns_limit_l_max 13
_diffrn_reflns_limit_l_min -21
_diffrn_reflns_number 24757
_diffrn_reflns_point_group_measured_fraction_full 0.993
_diffrn_reflns_point_group_measured_fraction_max 0.886
_diffrn_reflns_theta_full 25.242
_diffrn_reflns_theta_max 29.492
_diffrn_reflns_theta_min 2.480
_exptl_absorpt_coefficient_mu 2.825
_exptl_absorpt_correction_T_max 1.00000
_exptl_absorpt_correction_T_min 0.43607
_exptl_absorpt_correction_type multi-scan
_exptl_absorpt_process_details
;
CrysAlisPro 1.171.41.22a (Rigaku Oxford Diffraction, 2019)
Empirical absorption correction using spherical harmonics,
 implemented in SCALE3 ABSPACK scaling algorithm.
;
_exptl_crystal_colour colorless
_exptl_crystal_density_diffrn 1.460
_exptl_crystal_description block
_exptl_crystal_F_000 1912
_exptl_crystal_size_max 0.44
_exptl_crystal_size_mid 0.26
_exptl_crystal_size_min 0.2
_refine_diff_density_max 1.722
_refine_diff_density_min -1.216
_refine_diff_density_rms 0.146
_refine_ls_extinction_method none
_refine_ls_goodness_of_fit_ref 1.077
_refine_ls_hydrogen_treatment constr
_refine_ls_matrix_type full
_refine_ls_number_parameters 434
_refine_ls_number_reflns 10611
_refine_ls_number_restraints 55
_refine_ls_restrained_S_all 1.082
_refine_ls_R_factor_all 0.1008
_refine_ls_R_factor_gt 0.0662
_refine_ls_shift/su_max 0.001
_refine_ls_shift/su_mean 0.000
_refine_ls_structure_factor_coef Fsqd
_refine_ls_weighting_details 'w=1/[\s^2^(Fo^2^)+(0.0951P)^2^+8.4916P] where P=(Fo^2^+2Fc^2^)/3'
_refine_ls_weighting_scheme calc
_refine_ls_wR_factor_gt 0.1789
_refine_ls_wR_factor_ref 0.1970
_reflns_Friedel_coverage 0.000
_reflns_number_gt 7074
_reflns_number_total 10611
_reflns_threshold_expression 'I > 2\s(I)'
_cod_data_source_file d4sc02491e3.cif
_cod_data_source_block 3_CCDC2
_cod_depositor_comments 'Adding full bibliography for 1571610--1571617.cif.'
_cod_database_code 1571612
_shelx_shelxl_version_number 2018/3
_shelx_space_group_comment
;
The symmetry employed for this shelxl refinement is uniquely defined
by the following loop, which should always be used as a source of
symmetry information in preference to the above space-group names.
They are only intended as comments.
;
_olex2_refinement_description
;
1. Restrained distances
 C15-C12
 1.5 with sigma of 0.02
 C39-C38 \\sim C38-C39A
 with sigma of 0.02
 C39A-C40A \\sim C40-C39
 with sigma of 0.02
 C41-C40A \\sim C40-C41
 with sigma of 0.02
2. Rigid bond restraints
 C7, C12
 with sigma for 1-2 distances of 0.001 and sigma for 1-3 distances of 0.002
 C17, C11
 with sigma for 1-2 distances of 0.01 and sigma for 1-3 distances of 0.02
 C33, C34
 with sigma for 1-2 distances of 0.01 and sigma for 1-3 distances of 0.02
3. Uiso/Uaniso restraints and constraints
C17 \\sim C18 \\sim C19 \\sim C20 \\sim C21: within 2A with sigma of 0.001 and
sigma for terminal atoms of 0.002 within 2A
C12 \\sim C13 \\sim C14 \\sim C15 \\sim C16: within 2A with sigma of 0.001 and
sigma for terminal atoms of 0.002 within 2A
Uanis(C39A) = Uanis(C39)
Uanis(C40A) = Uanis(C40)
Uanis(C34) = Uanis(C36)
4. Others
 Sof(H38C)=Sof(H38D)=Sof(C39A)=Sof(H39C)=Sof(H39D)=Sof(C40A)=Sof(H40C)=
 Sof(H40D)=Sof(H41C)=Sof(H41D)=1-FVAR(1)
 Sof(H38A)=Sof(H38B)=Sof(C39)=Sof(H39A)=Sof(H39B)=Sof(C40)=Sof(H40A)=Sof(H40B)=
 Sof(H41A)=Sof(H41B)=FVAR(1)
5.a Ternary CH refined with riding coordinates:
 C12(H12), C17(H17), C28(H28), C33(H33)
5.b Secondary CH2 refined with riding coordinates:
 C13(H13A,H13B), C15(H15A,H15B), C18(H18A,H18B), C20(H20A,H20B), C29(H29A,
 H29B), C31(H31A,H31B), C34(H34A,H34B), C36(H36A,H36B), C38(H38A,H38B),
 C38(H38C,H38D), C39(H39A,H39B), C39A(H39C,H39D), C40(H40A,H40B), C40A(H40C,
 H40D), C41(H41A,H41B), C41(H41C,H41D)
5.c Me refined with riding coordinates:
 C19(H19A,H19B,H19C)
5.d Aromatic/amide H refined with riding coordinates:
 C3(H3), C8(H8), C9(H9), C10(H10), C24(H24), C25(H25), C26(H26)
5.e Idealised Me refined as rotating group:
 C1(H1A,H1B,H1C), C5(H5A,H5B,H5C), C14(H14A,H14B,H14C), C16(H16A,H16B,H16C),
 C21(H21A,H21B,H21C), C30(H30A,H30B,H30C), C32(H32A,H32B,H32C), C35(H35A,H35B,
 H35C), C37(H37A,H37B,H37C)
;
_olex2_submission_special_instructions 'No special instructions were received'

loop_
_space_group_symop_operation_xyz
'x, y, z'
'-x+1/2, y+1/2, -z+1/2'
'-x, -y, -z'
'x-1/2, -y-1/2, z-1/2'

loop_
_atom_site_label
_atom_site_type_symbol
_atom_site_fract_x
_atom_site_fract_y
_atom_site_fract_z
_atom_site_U_iso_or_equiv
_atom_site_adp_type
_atom_site_occupancy
_atom_site_site_symmetry_order
_atom_site_calc_flag
_atom_site_refinement_flags_posn
_atom_site_refinement_flags_adp
_atom_site_refinement_flags_occupancy
_atom_site_disorder_assembly
_atom_site_disorder_group
I1 I 0.78604(4) 0.74337(2) 0.39610(3) 0.05179(16) Uani 1 1 d . . . . .
I2 I 0.85114(4) 0.69950(2) 0.74004(3) 0.04876(16) Uani 1 1 d . . . . .
Y1 Y 0.74921(4) 0.75038(2) 0.57379(3) 0.02838(14) Uani 1 1 d . . . . .
O1 O 0.8999(3) 0.8165(2) 0.6050(3) 0.0434(10) Uani 1 1 d . . . . .
N1 N 0.6172(4) 0.6786(2) 0.5662(3) 0.0340(11) Uani 1 1 d . . . . .
N2 N 0.6188(4) 0.8223(2) 0.5698(3) 0.0277(9) Uani 1 1 d . . . . .
C1 C 0.4676(6) 0.6423(3) 0.4565(5) 0.0535(18) Uani 1 1 d . . . . .
H1A H 0.455100 0.651123 0.394857 0.080 Uiso 1 1 calc R U . . .
H1B H 0.398305 0.639510 0.476931 0.080 Uiso 1 1 calc R U . . .
H1C H 0.506112 0.603397 0.466879 0.080 Uiso 1 1 calc R U . . .
C2 C 0.5343(5) 0.6927(3) 0.5038(4) 0.0325(12) Uani 1 1 d . . . . .
C3 C 0.5013(5) 0.7522(2) 0.4798(4) 0.0320(12) Uani 1 1 d . . . . .
H3 H 0.449143 0.753521 0.428986 0.038 Uiso 1 1 calc R U . . .
C4 C 0.5284(5) 0.8098(3) 0.5141(3) 0.0301(12) Uani 1 1 d . . . . .
C5 C 0.4482(5) 0.8589(3) 0.4842(4) 0.0375(13) Uani 1 1 d . . . . .
H5A H 0.463508 0.894790 0.521197 0.056 Uiso 1 1 calc R U . . .
H5B H 0.375437 0.843997 0.487054 0.056 Uiso 1 1 calc R U . . .
H5C H 0.453305 0.869963 0.424960 0.056 Uiso 1 1 calc R U . . .
C6 C 0.6178(5) 0.6174(3) 0.5983(4) 0.0369(14) Uani 1 1 d . . . . .
C7 C 0.5482(8) 0.6034(4) 0.6555(7) 0.078(2) Uani 1 1 d . U . . .
C8 C 0.5437(7) 0.5428(3) 0.6824(7) 0.072(3) Uani 1 1 d . . . . .
H8 H 0.496134 0.532518 0.721032 0.086 Uiso 1 1 calc R U . . .
C9 C 0.6039(7) 0.4987(3) 0.6557(5) 0.057(2) Uani 1 1 d . . . . .
H9 H 0.597430 0.457889 0.674300 0.069 Uiso 1 1 calc R U . . .
C10 C 0.6733(7) 0.5123(3) 0.6026(4) 0.0523(19) Uani 1 1 d . . . . .
H10 H 0.716132 0.480631 0.584710 0.063 Uiso 1 1 calc R U . . .
C11 C 0.6852(6) 0.5729(3) 0.5721(4) 0.0485(16) Uani 1 1 d . U . . .
C12 C 0.4659(11) 0.6495(6) 0.6750(9) 0.118(2) Uani 1 1 d D U . . .
H12 H 0.465789 0.683334 0.632536 0.142 Uiso 1 1 calc R U . . .
C13 C 0.3422(11) 0.6276(6) 0.6688(9) 0.120(2) Uani 1 1 d . U . . .
H13A H 0.321483 0.602461 0.616708 0.144 Uiso 1 1 calc R U . . .
H13B H 0.334712 0.602293 0.719357 0.144 Uiso 1 1 calc R U . . .
C14 C 0.2723(12) 0.6796(6) 0.6655(9) 0.124(2) Uani 1 1 d . U . . .
H14A H 0.239190 0.687282 0.605912 0.186 Uiso 1 1 calc R U . . .
H14B H 0.314119 0.715403 0.688311 0.186 Uiso 1 1 calc R U . . .
H14C H 0.215853 0.671543 0.700047 0.186 Uiso 1 1 calc R U . . .
C15 C 0.5214(11) 0.6712(6) 0.7526(8) 0.118(2) Uani 1 1 d D U . . .
H15A H 0.483818 0.709078 0.764892 0.142 Uiso 1 1 calc R U . . .
H15B H 0.593094 0.683956 0.740879 0.142 Uiso 1 1 calc R U . . .
C16 C 0.5409(11) 0.6384(5) 0.8309(8) 0.115(2) Uani 1 1 d . U . . .
H16A H 0.492982 0.602895 0.827163 0.172 Uiso 1 1 calc R U . . .
H16B H 0.527199 0.664930 0.877841 0.172 Uiso 1 1 calc R U . . .
H16C H 0.616069 0.624669 0.841801 0.172 Uiso 1 1 calc R U . . .
C17 C 0.7805(14) 0.5880(6) 0.5199(8) 0.134(2) Uani 1 1 d . U . . .
H17 H 0.782379 0.631693 0.501869 0.161 Uiso 1 1 calc R U . . .
C18 C 0.7387(14) 0.5349(6) 0.4296(7) 0.136(2) Uani 1 1 d . U . . .
H18A H 0.781423 0.497128 0.442683 0.163 Uiso 1 1 calc R U . . .
H18B H 0.662653 0.523968 0.430951 0.163 Uiso 1 1 calc R U . . .
C19 C 0.7440(14) 0.5476(7) 0.3603(8) 0.142(3) Uani 1 1 d . U . . .
H19A H 0.718186 0.513392 0.322498 0.213 Uiso 1 1 calc R U . . .
H19B H 0.699404 0.583623 0.343624 0.213 Uiso 1 1 calc R U . . .
H19C H 0.819101 0.556574 0.355448 0.213 Uiso 1 1 calc R U . . .
C20 C 0.8948(13) 0.5638(6) 0.5745(8) 0.134(2) Uani 1 1 d . U . . .
H20A H 0.897163 0.572381 0.636246 0.160 Uiso 1 1 calc R U . . .
H20B H 0.901153 0.519123 0.567160 0.160 Uiso 1 1 calc R U . . .
C21 C 0.9854(13) 0.5951(6) 0.5434(8) 0.135(2) Uani 1 1 d . U . . .
H21A H 0.989650 0.581386 0.485026 0.203 Uiso 1 1 calc R U . . .
H21B H 1.052975 0.585362 0.581341 0.203 Uiso 1 1 calc R U . . .
H21C H 0.973523 0.639317 0.543284 0.203 Uiso 1 1 calc R U . . .
C22 C 0.6387(4) 0.8833(2) 0.6023(3) 0.0264(11) Uani 1 1 d . . . . .
C23 C 0.6692(4) 0.9300(3) 0.5484(3) 0.0314(12) Uani 1 1 d . . . . .
C24 C 0.6859(5) 0.9883(3) 0.5832(4) 0.0358(13) Uani 1 1 d . . . . .
H24 H 0.703772 1.020537 0.547818 0.043 Uiso 1 1 calc R U . . .
C25 C 0.6773(5) 1.0007(3) 0.6671(4) 0.0389(14) Uani 1 1 d . . . . .
H25 H 0.689802 1.040769 0.689428 0.047 Uiso 1 1 calc R U . . .
C26 C 0.6506(5) 0.9546(3) 0.7180(4) 0.0373(13) Uani 1 1 d . . . . .
H26 H 0.645785 0.963336 0.776106 0.045 Uiso 1 1 calc R U . . .
C27 C 0.6301(5) 0.8950(3) 0.6877(4) 0.0335(12) Uani 1 1 d . . . . .
C28 C 0.6790(5) 0.9197(3) 0.4544(4) 0.0352(13) Uani 1 1 d . . . . .
H28 H 0.648315 0.878343 0.438892 0.042 Uiso 1 1 calc R U . . .
C29 C 0.7988(5) 0.9176(3) 0.4409(4) 0.0445(15) Uani 1 1 d . . . . .
H29A H 0.838063 0.889157 0.483750 0.053 Uiso 1 1 calc R U . . .
H29B H 0.801144 0.900196 0.383466 0.053 Uiso 1 1 calc R U . . .
C30 C 0.8587(7) 0.9777(4) 0.4478(7) 0.075(3) Uani 1 1 d . . . . .
H30A H 0.817268 1.007795 0.410136 0.112 Uiso 1 1 calc R U . . .
H30B H 0.929410 0.971970 0.430585 0.112 Uiso 1 1 calc R U . . .
H30C H 0.868291 0.992204 0.507257 0.112 Uiso 1 1 calc R U . . .
C31 C 0.6123(6) 0.9644(3) 0.3949(4) 0.0440(15) Uani 1 1 d . . . . .
H31A H 0.645882 1.005306 0.402880 0.053 Uiso 1 1 calc R U . . .
H31B H 0.539478 0.967180 0.410664 0.053 Uiso 1 1 calc R U . . .
C32 C 0.6017(7) 0.9466(4) 0.3011(4) 0.059(2) Uani 1 1 d . . . . .
H32A H 0.557104 0.976742 0.265817 0.089 Uiso 1 1 calc R U . . .
H32B H 0.567827 0.906293 0.292586 0.089 Uiso 1 1 calc R U . . .
H32C H 0.673343 0.945204 0.284458 0.089 Uiso 1 1 calc R U . . .
C33 C 0.5999(5) 0.8467(3) 0.7486(4) 0.0380(13) Uani 1 1 d . U . . .
H33 H 0.598719 0.805525 0.721127 0.046 Uiso 1 1 calc R U . . .
C34 C 0.4861(7) 0.8620(4) 0.7711(5) 0.0672(16) Uani 1 1 d . U . . .
H34A H 0.469636 0.830979 0.812641 0.081 Uiso 1 1 calc R U . . .
H34B H 0.491533 0.901809 0.801001 0.081 Uiso 1 1 calc R U . . .
C35 C 0.3975(8) 0.8649(5) 0.7044(7) 0.095(3) Uani 1 1 d . . . . .
H35A H 0.402403 0.831803 0.663512 0.143 Uiso 1 1 calc R U . . .
H35B H 0.397601 0.904263 0.675039 0.143 Uiso 1 1 calc R U . . .
H35C H 0.330690 0.860628 0.728231 0.143 Uiso 1 1 calc R U . . .
C36 C 0.6799(7) 0.8470(4) 0.8324(5) 0.0672(16) Uani 1 1 d . . . . .
H36A H 0.753680 0.843471 0.818712 0.081 Uiso 1 1 calc R U . . .
H36B H 0.674879 0.886846 0.861023 0.081 Uiso 1 1 calc R U . . .
C37 C 0.6637(7) 0.7966(4) 0.8951(5) 0.062(2) Uani 1 1 d . . . . .
H37A H 0.662900 0.756988 0.866359 0.093 Uiso 1 1 calc R U . . .
H37B H 0.594955 0.802860 0.915492 0.093 Uiso 1 1 calc R U . . .
H37C H 0.722694 0.797596 0.944029 0.093 Uiso 1 1 calc R U . . .
C38 C 1.0023(6) 0.7989(4) 0.5822(6) 0.067(2) Uani 1 1 d D . . . .
H38A H 0.999825 0.801203 0.519314 0.081 Uiso 0.57(3) 1 calc R U P A 1
H38B H 1.021297 0.756673 0.601373 0.081 Uiso 0.57(3) 1 calc R U P A 1
H38C H 1.005837 0.809395 0.521769 0.081 Uiso 0.43(3) 1 calc R U P A 2
H38D H 1.015122 0.754543 0.590639 0.081 Uiso 0.43(3) 1 calc R U P A 2
C39 C 1.082(3) 0.843(4) 0.627(7) 0.151(19) Uani 0.57(3) 1 d D . P A 1
H39A H 1.149912 0.821775 0.649218 0.181 Uiso 0.57(3) 1 calc R U P A 1
H39B H 1.096621 0.875119 0.586523 0.181 Uiso 0.57(3) 1 calc R U P A 1
C39A C 1.081(4) 0.835(6) 0.642(10) 0.151(19) Uani 0.43(3) 1 d D . P A 2
H39C H 1.106918 0.811397 0.694807 0.181 Uiso 0.43(3) 1 calc R U P A 2
H39D H 1.143663 0.846320 0.614704 0.181 Uiso 0.43(3) 1 calc R U P A 2
C40 C 1.0359(13) 0.8700(18) 0.698(2) 0.098(8) Uani 0.57(3) 1 d D . P A 1
H40A H 1.054950 0.913807 0.704247 0.117 Uiso 0.57(3) 1 calc R U P A 1
H40B H 1.062732 0.848753 0.752287 0.117 Uiso 0.57(3) 1 calc R U P A 1
C40A C 1.022(2) 0.889(2) 0.661(2) 0.098(8) Uani 0.43(3) 1 d D . P A 2
H40C H 1.012831 0.918881 0.613329 0.117 Uiso 0.43(3) 1 calc R U P A 2
H40D H 1.057556 0.909779 0.714340 0.117 Uiso 0.43(3) 1 calc R U P A 2
C41 C 0.9161(6) 0.8621(4) 0.6732(5) 0.060(2) Uani 1 1 d D . . . .
H41A H 0.884375 0.848022 0.723096 0.072 Uiso 0.57(3) 1 calc R U P A 1
H41B H 0.881822 0.901204 0.652637 0.072 Uiso 0.57(3) 1 calc R U P A 1
H41C H 0.920498 0.842998 0.730433 0.072 Uiso 0.43(3) 1 calc R U P A 2
H41D H 0.857906 0.892978 0.665474 0.072 Uiso 0.43(3) 1 calc R U P A 2

loop_
_atom_site_aniso_label
_atom_site_aniso_U_11
_atom_site_aniso_U_22
_atom_site_aniso_U_33
_atom_site_aniso_U_23
_atom_site_aniso_U_13
_atom_site_aniso_U_12
I1 0.0693(4) 0.0519(3) 0.0392(3) 0.00157(19) 0.0239(2) 0.0052(2)
I2 0.0531(3) 0.0531(3) 0.0348(2) 0.00845(18) -0.00835(18) 0.0016(2)
Y1 0.0263(3) 0.0306(3) 0.0279(3) 0.0009(2) 0.0036(2) 0.0017(2)
O1 0.030(2) 0.049(2) 0.049(2) 0.004(2) 0.0018(19) -0.0103(19)
N1 0.034(3) 0.029(2) 0.036(3) -0.001(2) -0.001(2) -0.002(2)
N2 0.026(2) 0.028(2) 0.028(2) 0.0006(18) -0.0012(18) 0.0063(19)
C1 0.049(4) 0.038(3) 0.064(4) -0.009(3) -0.016(3) -0.003(3)
C2 0.025(3) 0.035(3) 0.035(3) -0.004(2) -0.002(2) 0.001(2)
C3 0.028(3) 0.037(3) 0.027(3) -0.002(2) -0.006(2) -0.001(2)
C4 0.028(3) 0.037(3) 0.025(3) 0.000(2) 0.001(2) 0.000(2)
C5 0.036(3) 0.036(3) 0.036(3) 0.002(3) -0.005(2) 0.006(3)
C6 0.039(4) 0.025(3) 0.041(3) -0.003(2) -0.011(3) -0.004(2)
C7 0.076(6) 0.051(4) 0.110(7) 0.031(5) 0.018(5) -0.026(3)
C8 0.054(5) 0.043(4) 0.122(7) 0.026(5) 0.026(5) 0.000(4)
C9 0.060(5) 0.031(3) 0.071(5) 0.009(3) -0.019(4) -0.008(3)
C10 0.076(6) 0.035(3) 0.040(4) 0.002(3) -0.009(3) 0.011(3)
C11 0.070(5) 0.034(3) 0.035(3) -0.002(3) -0.012(3) 0.002(3)
C12 0.150(5) 0.089(4) 0.133(4) -0.001(3) 0.076(4) -0.010(3)
C13 0.151(5) 0.090(4) 0.135(4) -0.001(3) 0.074(4) -0.009(3)
C14 0.154(6) 0.096(4) 0.138(5) -0.003(4) 0.071(5) -0.008(4)
C15 0.151(5) 0.089(4) 0.133(4) 0.000(3) 0.076(4) -0.011(3)
C16 0.152(6) 0.085(4) 0.127(5) -0.001(4) 0.082(5) -0.014(4)
C17 0.202(7) 0.115(4) 0.098(4) 0.031(3) 0.065(4) 0.028(4)
C18 0.204(7) 0.118(4) 0.100(4) 0.032(3) 0.063(4) 0.027(4)
C19 0.208(7) 0.122(5) 0.106(4) 0.032(4) 0.057(5) 0.024(5)
C20 0.201(7) 0.115(4) 0.098(4) 0.031(3) 0.065(4) 0.028(4)
C21 0.201(7) 0.116(5) 0.102(4) 0.031(4) 0.064(4) 0.028(5)
C22 0.020(3) 0.027(3) 0.031(3) 0.000(2) 0.000(2) 0.002(2)
C23 0.025(3) 0.035(3) 0.033(3) 0.001(2) 0.001(2) 0.003(2)
C24 0.030(3) 0.030(3) 0.047(3) 0.002(3) 0.004(3) -0.001(2)
C25 0.036(3) 0.032(3) 0.047(3) -0.009(3) 0.004(3) 0.000(3)
C26 0.037(3) 0.038(3) 0.036(3) -0.009(3) 0.000(2) 0.001(3)
C27 0.026(3) 0.039(3) 0.034(3) -0.002(2) -0.003(2) -0.002(2)
C28 0.038(3) 0.034(3) 0.034(3) 0.003(2) 0.009(2) 0.002(3)
C29 0.038(4) 0.047(4) 0.049(4) 0.001(3) 0.010(3) 0.001(3)
C30 0.056(5) 0.059(5) 0.116(7) -0.009(5) 0.034(5) -0.014(4)
C31 0.045(4) 0.045(4) 0.041(3) 0.008(3) 0.005(3) 0.006(3)
C32 0.069(5) 0.068(5) 0.038(4) 0.007(3) 0.002(3) 0.007(4)
C33 0.045(4) 0.038(3) 0.029(3) 0.003(3) 0.003(2) -0.005(3)
C34 0.067(4) 0.075(4) 0.057(3) 0.012(3) 0.002(3) -0.015(3)
C35 0.051(6) 0.117(8) 0.117(8) 0.047(7) 0.012(6) 0.005(6)
C36 0.067(4) 0.075(4) 0.057(3) 0.012(3) 0.002(3) -0.015(3)
C37 0.077(6) 0.066(5) 0.036(4) 0.008(3) -0.011(4) -0.010(4)
C38 0.040(4) 0.077(6) 0.086(6) -0.010(5) 0.013(4) -0.004(4)
C39 0.043(6) 0.24(3) 0.17(3) -0.09(3) 0.016(9) -0.044(10)
C39A 0.043(6) 0.24(3) 0.17(3) -0.09(3) 0.016(9) -0.044(10)
C40 0.071(9) 0.14(2) 0.068(16) -0.029(15) -0.029(9) -0.024(12)
C40A 0.071(9) 0.14(2) 0.068(16) -0.029(15) -0.029(9) -0.024(12)
C41 0.049(5) 0.060(5) 0.065(5) -0.008(4) -0.006(4) -0.015(4)

loop_
_atom_type_symbol
_atom_type_description
_atom_type_scat_dispersion_real
_atom_type_scat_dispersion_imag
_atom_type_scat_source
C C 0.0033 0.0016 'International Tables Vol C Tables 4.2.6.8 and 6.1.1.4'
H H 0.0000 0.0000 'International Tables Vol C Tables 4.2.6.8 and 6.1.1.4'
I I -0.4742 1.8119 'International Tables Vol C Tables 4.2.6.8 and 6.1.1.4'
N N 0.0061 0.0033 'International Tables Vol C Tables 4.2.6.8 and 6.1.1.4'
O O 0.0106 0.0060 'International Tables Vol C Tables 4.2.6.8 and 6.1.1.4'
Y Y -2.7962 3.5667 'International Tables Vol C Tables 4.2.6.8 and 6.1.1.4'

loop_
_geom_angle_atom_site_label_1
_geom_angle_atom_site_label_2
_geom_angle_atom_site_label_3
_geom_angle
_geom_angle_site_symmetry_1
_geom_angle_site_symmetry_3
_geom_angle_publ_flag
I1 Y1 I2 136.22(2) . . ?
I1 Y1 C2 84.26(11) . . ?
I2 Y1 C2 113.56(11) . . ?
O1 Y1 I1 89.11(11) . . ?
O1 Y1 I2 80.20(11) . . ?
O1 Y1 C2 165.23(15) . . ?
N1 Y1 I1 98.17(12) . . ?
N1 Y1 I2 89.59(12) . . ?
N1 Y1 O1 169.79(16) . . ?
N1 Y1 C2 24.65(16) . . ?
N2 Y1 I1 103.74(11) . . ?
N2 Y1 I2 119.64(11) . . ?
N2 Y1 O1 97.55(16) . . ?
N2 Y1 N1 87.72(18) . . ?
N2 Y1 C2 71.40(16) . . ?
C38 O1 Y1 119.9(4) . . ?
C38 O1 C41 110.2(6) . . ?
C41 O1 Y1 125.6(4) . . ?
C2 N1 Y1 110.6(4) . . ?
C2 N1 C6 115.5(5) . . ?
C6 N1 Y1 131.8(4) . . ?
C4 N2 Y1 114.0(3) . . ?
C4 N2 C22 120.1(4) . . ?
C22 N2 Y1 123.5(3) . . ?
H1A C1 H1B 109.5 . . ?
H1A C1 H1C 109.5 . . ?
H1B C1 H1C 109.5 . . ?
C2 C1 H1A 109.5 . . ?
C2 C1 H1B 109.5 . . ?
C2 C1 H1C 109.5 . . ?
N1 C2 Y1 44.7(3) . . ?
N1 C2 C1 119.8(5) . . ?
N1 C2 C3 124.7(5) . . ?
C1 C2 Y1 151.4(4) . . ?
C3 C2 Y1 85.3(3) . . ?
C3 C2 C1 115.5(5) . . ?
C2 C3 H3 113.0 . . ?
C4 C3 C2 133.9(5) . . ?
C4 C3 H3 113.0 . . ?
N2 C4 C3 124.4(5) . . ?
N2 C4 C5 120.9(5) . . ?
C3 C4 C5 114.8(5) . . ?
C4 C5 H5A 109.5 . . ?
C4 C5 H5B 109.5 . . ?
C4 C5 H5C 109.5 . . ?
H5A C5 H5B 109.5 . . ?
H5A C5 H5C 109.5 . . ?
H5B C5 H5C 109.5 . . ?
C7 C6 N1 117.9(6) . . ?
C7 C6 C11 121.1(6) . . ?
C11 C6 N1 121.0(6) . . ?
C6 C7 C8 117.8(9) . . ?
C6 C7 C12 120.7(7) . . ?
C8 C7 C12 120.6(9) . . ?
C7 C8 H8 118.8 . . ?
C9 C8 C7 122.5(8) . . ?
C9 C8 H8 118.8 . . ?
C8 C9 H9 120.1 . . ?
C8 C9 C10 119.9(7) . . ?
C10 C9 H9 120.1 . . ?
C9 C10 H10 118.9 . . ?
C9 C10 C11 122.2(7) . . ?
C11 C10 H10 118.9 . . ?
C6 C11 C10 116.4(7) . . ?
C6 C11 C17 123.5(7) . . ?
C10 C11 C17 119.7(8) . . ?
C7 C12 H12 106.5 . . ?
C7 C12 C13 118.3(10) . . ?
C13 C12 H12 106.5 . . ?
C15 C12 C7 98.4(12) . . ?
C15 C12 H12 106.5 . . ?
C15 C12 C13 119.6(11) . . ?
C12 C13 H13A 109.6 . . ?
C12 C13 H13B 109.6 . . ?
H13A C13 H13B 108.1 . . ?
C14 C13 C12 110.2(11) . . ?
C14 C13 H13A 109.6 . . ?
C14 C13 H13B 109.6 . . ?
C13 C14 H14A 109.5 . . ?
C13 C14 H14B 109.5 . . ?
C13 C14 H14C 109.5 . . ?
H14A C14 H14B 109.5 . . ?
H14A C14 H14C 109.5 . . ?
H14B C14 H14C 109.5 . . ?
C12 C15 H15A 105.9 . . ?
C12 C15 H15B 105.9 . . ?
C12 C15 C16 125.9(12) . . ?
H15A C15 H15B 106.2 . . ?
C16 C15 H15A 105.9 . . ?
C16 C15 H15B 105.9 . . ?
C15 C16 H16A 109.5 . . ?
C15 C16 H16B 109.5 . . ?
C15 C16 H16C 109.5 . . ?
H16A C16 H16B 109.5 . . ?
H16A C16 H16C 109.5 . . ?
H16B C16 H16C 109.5 . . ?
C11 C17 H17 113.6 . . ?
C11 C17 C18 97.3(10) . . ?
C11 C17 C20 109.2(8) . . ?
C18 C17 H17 113.6 . . ?
C20 C17 H17 113.6 . . ?
C20 C17 C18 108.4(10) . . ?
C17 C18 H18A 106.8 . . ?
C17 C18 H18B 106.8 . . ?
H18A C18 H18B 106.6 . . ?
C19 C18 C17 122.2(14) . . ?
C19 C18 H18A 106.8 . . ?
C19 C18 H18B 106.8 . . ?
C18 C19 H19A 109.5 . . ?
C18 C19 H19B 109.5 . . ?
C18 C19 H19C 109.5 . . ?
H19A C19 H19B 109.5 . . ?
H19A C19 H19C 109.5 . . ?
H19B C19 H19C 109.5 . . ?
C17 C20 H20A 109.8 . . ?
C17 C20 H20B 109.8 . . ?
H20A C20 H20B 108.2 . . ?
C21 C20 C17 109.4(10) . . ?
C21 C20 H20A 109.8 . . ?
C21 C20 H20B 109.8 . . ?
C20 C21 H21A 109.5 . . ?
C20 C21 H21B 109.5 . . ?
C20 C21 H21C 109.5 . . ?
H21A C21 H21B 109.5 . . ?
H21A C21 H21C 109.5 . . ?
H21B C21 H21C 109.5 . . ?
C23 C22 N2 120.2(5) . . ?
C27 C22 N2 118.6(5) . . ?
C27 C22 C23 121.2(5) . . ?
C22 C23 C28 123.2(5) . . ?
C24 C23 C22 117.5(5) . . ?
C24 C23 C28 119.2(5) . . ?
C23 C24 H24 119.0 . . ?
C25 C24 C23 122.0(6) . . ?
C25 C24 H24 119.0 . . ?
C24 C25 H25 120.4 . . ?
C26 C25 C24 119.2(5) . . ?
C26 C25 H25 120.4 . . ?
C25 C26 H26 118.7 . . ?
C25 C26 C27 122.5(5) . . ?
C27 C26 H26 118.7 . . ?
C22 C27 C26 117.5(5) . . ?
C22 C27 C33 123.5(5) . . ?
C26 C27 C33 119.0(5) . . ?
C23 C28 H28 106.4 . . ?
C23 C28 C29 111.8(5) . . ?
C29 C28 H28 106.4 . . ?
C31 C28 C23 112.6(5) . . ?
C31 C28 H28 106.4 . . ?
C31 C28 C29 112.7(5) . . ?
C28 C29 H29A 108.2 . . ?
C28 C29 H29B 108.2 . . ?
H29A C29 H29B 107.3 . . ?
C30 C29 C28 116.5(6) . . ?
C30 C29 H29A 108.2 . . ?
C30 C29 H29B 108.2 . . ?
C29 C30 H30A 109.5 . . ?
C29 C30 H30B 109.5 . . ?
C29 C30 H30C 109.5 . . ?
H30A C30 H30B 109.5 . . ?
H30A C30 H30C 109.5 . . ?
H30B C30 H30C 109.5 . . ?
C28 C31 H31A 109.0 . . ?
C28 C31 H31B 109.0 . . ?
C28 C31 C32 113.1(6) . . ?
H31A C31 H31B 107.8 . . ?
C32 C31 H31A 109.0 . . ?
C32 C31 H31B 109.0 . . ?
C31 C32 H32A 109.5 . . ?
C31 C32 H32B 109.5 . . ?
C31 C32 H32C 109.5 . . ?
H32A C32 H32B 109.5 . . ?
H32A C32 H32C 109.5 . . ?
H32B C32 H32C 109.5 . . ?
C27 C33 H33 110.0 . . ?
C27 C33 C34 109.1(5) . . ?
C27 C33 C36 110.4(5) . . ?
C34 C33 H33 110.0 . . ?
C36 C33 H33 110.0 . . ?
C36 C33 C34 107.4(6) . . ?
C33 C34 H34A 107.6 . . ?
C33 C34 H34B 107.6 . . ?
H34A C34 H34B 107.0 . . ?
C35 C34 C33 118.8(8) . . ?
C35 C34 H34A 107.6 . . ?
C35 C34 H34B 107.6 . . ?
C34 C35 H35A 109.5 . . ?
C34 C35 H35B 109.5 . . ?
C34 C35 H35C 109.5 . . ?
H35A C35 H35B 109.5 . . ?
H35A C35 H35C 109.5 . . ?
H35B C35 H35C 109.5 . . ?
C33 C36 H36A 108.5 . . ?
C33 C36 H36B 108.5 . . ?
H36A C36 H36B 107.5 . . ?
C37 C36 C33 115.0(7) . . ?
C37 C36 H36A 108.5 . . ?
C37 C36 H36B 108.5 . . ?
C36 C37 H37A 109.5 . . ?
C36 C37 H37B 109.5 . . ?
C36 C37 H37C 109.5 . . ?
H37A C37 H37B 109.5 . . ?
H37A C37 H37C 109.5 . . ?
H37B C37 H37C 109.5 . . ?
O1 C38 H38A 110.7 . . ?
O1 C38 H38B 110.7 . . ?
O1 C38 H38C 111.1 . . ?
O1 C38 H38D 111.1 . . ?
O1 C38 C39 105.3(18) . . ?
O1 C38 C39A 103(3) . . ?
H38A C38 H38B 108.8 . . ?
H38C C38 H38D 109.1 . . ?
C39 C38 H38A 110.7 . . ?
C39 C38 H38B 110.7 . . ?
C39A C38 H38C 111.1 . . ?
C39A C38 H38D 111.1 . . ?
C38 C39 H39A 110.1 . . ?
C38 C39 H39B 110.1 . . ?
H39A C39 H39B 108.4 . . ?
C40 C39 C38 108(4) . . ?
C40 C39 H39A 110.1 . . ?
C40 C39 H39B 110.1 . . ?
C38 C39A H39C 110.8 . . ?
C38 C39A H39D 110.8 . . ?
H39C C39A H39D 108.8 . . ?
C40A C39A C38 105(5) . . ?
C40A C39A H39C 110.8 . . ?
C40A C39A H39D 110.8 . . ?
C39 C40 H40A 110.8 . . ?
C39 C40 H40B 110.8 . . ?
C39 C40 C41 105(2) . . ?
H40A C40 H40B 108.8 . . ?
C41 C40 H40A 110.8 . . ?
C41 C40 H40B 110.8 . . ?
C39A C40A H40C 111.5 . . ?
C39A C40A H40D 111.5 . . ?
C39A C40A C41 101(5) . . ?
H40C C40A H40D 109.4 . . ?
C41 C40A H40C 111.5 . . ?
C41 C40A H40D 111.5 . . ?
O1 C41 C40 106.4(13) . . ?
O1 C41 C40A 101.6(18) . . ?
O1 C41 H41A 110.4 . . ?
O1 C41 H41B 110.4 . . ?
O1 C41 H41C 111.5 . . ?
O1 C41 H41D 111.5 . . ?
C40 C41 H41A 110.4 . . ?
C40 C41 H41B 110.4 . . ?
C40A C41 H41C 111.5 . . ?
C40A C41 H41D 111.5 . . ?
H41A C41 H41B 108.6 . . ?
H41C C41 H41D 109.3 . . ?

loop_
_geom_bond_atom_site_label_1
_geom_bond_atom_site_label_2
_geom_bond_distance
_geom_bond_site_symmetry_2
_geom_bond_publ_flag
I1 Y1 2.9238(7) . ?
I2 Y1 2.9469(7) . ?
Y1 O1 2.373(4) . ?
Y1 N1 2.275(5) . ?
Y1 N2 2.268(4) . ?
Y1 C2 3.025(6) . ?
O1 C38 1.446(9) . ?
O1 C41 1.459(8) . ?
N1 C2 1.348(7) . ?
N1 C6 1.435(7) . ?
N2 C4 1.347(7) . ?
N2 C22 1.440(7) . ?
C1 H1A 0.9800 . ?
C1 H1B 0.9800 . ?
C1 H1C 0.9800 . ?
C1 C2 1.509(8) . ?
C2 C3 1.402(8) . ?
C3 H3 0.9500 . ?
C3 C4 1.394(7) . ?
C4 C5 1.497(8) . ?
C5 H5A 0.9800 . ?
C5 H5B 0.9800 . ?
C5 H5C 0.9800 . ?
C6 C7 1.391(11) . ?
C6 C11 1.398(9) . ?
C7 C8 1.398(10) . ?
C7 C12 1.514(16) . ?
C8 H8 0.9500 . ?
C8 C9 1.337(11) . ?
C9 H9 0.9500 . ?
C9 C10 1.340(11) . ?
C10 H10 0.9500 . ?
C10 C11 1.428(9) . ?
C11 C17 1.598(15) . ?
C12 H12 1.0000 . ?
C12 C13 1.616(18) . ?
C12 C15 1.391(14) . ?
C13 H13A 0.9900 . ?
C13 H13B 0.9900 . ?
C13 C14 1.434(17) . ?
C14 H14A 0.9800 . ?
C14 H14B 0.9800 . ?
C14 H14C 0.9800 . ?
C15 H15A 0.9900 . ?
C15 H15B 0.9900 . ?
C15 C16 1.418(16) . ?
C16 H16A 0.9800 . ?
C16 H16B 0.9800 . ?
C16 H16C 0.9800 . ?
C17 H17 1.0000 . ?
C17 C18 1.849(19) . ?
C17 C20 1.64(2) . ?
C18 H18A 0.9900 . ?
C18 H18B 0.9900 . ?
C18 C19 1.141(14) . ?
C19 H19A 0.9800 . ?
C19 H19B 0.9800 . ?
C19 H19C 0.9800 . ?
C20 H20A 0.9900 . ?
C20 H20B 0.9900 . ?
C20 C21 1.481(18) . ?
C21 H21A 0.9800 . ?
C21 H21B 0.9800 . ?
C21 H21C 0.9800 . ?
C22 C23 1.424(8) . ?
C22 C27 1.395(8) . ?
C23 C24 1.392(8) . ?
C23 C28 1.529(8) . ?
C24 H24 0.9500 . ?
C24 C25 1.375(9) . ?
C25 H25 0.9500 . ?
C25 C26 1.367(9) . ?
C26 H26 0.9500 . ?
C26 C27 1.400(8) . ?
C27 C33 1.519(8) . ?
C28 H28 1.0000 . ?
C28 C29 1.557(9) . ?
C28 C31 1.512(8) . ?
C29 H29A 0.9900 . ?
C29 H29B 0.9900 . ?
C29 C30 1.512(10) . ?
C30 H30A 0.9800 . ?
C30 H30B 0.9800 . ?
C30 H30C 0.9800 . ?
C31 H31A 0.9900 . ?
C31 H31B 0.9900 . ?
C31 C32 1.516(9) . ?
C32 H32A 0.9800 . ?
C32 H32B 0.9800 . ?
C32 H32C 0.9800 . ?
C33 H33 1.0000 . ?
C33 C34 1.567(11) . ?
C33 C36 1.527(10) . ?
C34 H34A 0.9900 . ?
C34 H34B 0.9900 . ?
C34 C35 1.403(12) . ?
C35 H35A 0.9800 . ?
C35 H35B 0.9800 . ?
C35 H35C 0.9800 . ?
C36 H36A 0.9900 . ?
C36 H36B 0.9900 . ?
C36 C37 1.519(10) . ?
C37 H37A 0.9800 . ?
C37 H37B 0.9800 . ?
C37 H37C 0.9800 . ?
C38 H38A 0.9900 . ?
C38 H38B 0.9900 . ?
C38 H38C 0.9900 . ?
C38 H38D 0.9900 . ?
C38 C39 1.48(2) . ?
C38 C39A 1.48(2) . ?
C39 H39A 0.9900 . ?
C39 H39B 0.9900 . ?
C39 C40 1.47(6) . ?
C39A H39C 0.9900 . ?
C39A H39D 0.9900 . ?
C39A C40A 1.47(6) . ?
C40 H40A 0.9900 . ?
C40 H40B 0.9900 . ?
C40 C41 1.502(16) . ?
C40A H40C 0.9900 . ?
C40A H40D 0.9900 . ?
C40A C41 1.494(19) . ?
C41 H41A 0.9900 . ?
C41 H41B 0.9900 . ?
C41 H41C 0.9900 . ?
C41 H41D 0.9900 . ?

loop_
_geom_torsion_atom_site_label_1
_geom_torsion_atom_site_label_2
_geom_torsion_atom_site_label_3
_geom_torsion_atom_site_label_4
_geom_torsion
_geom_torsion_site_symmetry_1
_geom_torsion_site_symmetry_2
_geom_torsion_site_symmetry_3
_geom_torsion_site_symmetry_4
_geom_torsion_publ_flag
Y1 O1 C38 C39 -168(6) . . . . ?
Y1 O1 C38 C39A -156(8) . . . . ?
Y1 O1 C41 C40 152.6(16) . . . . ?
Y1 O1 C41 C40A -179(2) . . . . ?
Y1 N1 C2 C1 149.3(5) . . . . ?
Y1 N1 C2 C3 -32.6(7) . . . . ?
Y1 N1 C6 C7 120.7(7) . . . . ?
Y1 N1 C6 C11 -60.1(7) . . . . ?
Y1 N2 C4 C3 17.8(7) . . . . ?
Y1 N2 C4 C5 -162.1(4) . . . . ?
Y1 N2 C22 C23 87.9(5) . . . . ?
Y1 N2 C22 C27 -90.5(5) . . . . ?
Y1 C2 C3 C4 -31.7(7) . . . . ?
O1 C38 C39 C40 21(9) . . . . ?
O1 C38 C39A C40A -28(12) . . . . ?
N1 C2 C3 C4 -9.4(11) . . . . ?
N1 C6 C7 C8 175.9(7) . . . . ?
N1 C6 C7 C12 6.8(13) . . . . ?
N1 C6 C11 C10 -175.2(6) . . . . ?
N1 C6 C11 C17 11.6(11) . . . . ?
N2 C22 C23 C24 179.1(5) . . . . ?
N2 C22 C23 C28 2.1(8) . . . . ?
N2 C22 C27 C26 179.6(5) . . . . ?
N2 C22 C27 C33 -0.5(8) . . . . ?
C1 C2 C3 C4 168.8(7) . . . . ?
C2 N1 C6 C7 -77.6(8) . . . . ?
C2 N1 C6 C11 101.6(7) . . . . ?
C2 C3 C4 N2 19.3(11) . . . . ?
C2 C3 C4 C5 -160.7(7) . . . . ?
C4 N2 C22 C23 -73.3(7) . . . . ?
C4 N2 C22 C27 108.3(6) . . . . ?
C6 N1 C2 Y1 -165.5(6) . . . . ?
C6 N1 C2 C1 -16.2(8) . . . . ?
C6 N1 C2 C3 161.9(6) . . . . ?
C6 C7 C8 C9 0.5(15) . . . . ?
C6 C7 C12 C13 130.0(11) . . . . ?
C6 C7 C12 C15 -99.7(11) . . . . ?
C6 C11 C17 C18 -126.1(8) . . . . ?
C6 C11 C17 C20 121.4(10) . . . . ?
C7 C6 C11 C10 4.0(10) . . . . ?
C7 C6 C11 C17 -169.2(9) . . . . ?
C7 C8 C9 C10 1.5(14) . . . . ?
C7 C12 C13 C14 -163.9(11) . . . . ?
C7 C12 C15 C16 -70.1(15) . . . . ?
C8 C7 C12 C13 -38.9(17) . . . . ?
C8 C7 C12 C15 91.5(12) . . . . ?
C8 C9 C10 C11 -0.7(12) . . . . ?
C9 C10 C11 C6 -2.0(10) . . . . ?
C9 C10 C11 C17 171.5(9) . . . . ?
C10 C11 C17 C18 60.9(10) . . . . ?
C10 C11 C17 C20 -51.5(13) . . . . ?
C11 C6 C7 C8 -3.3(12) . . . . ?
C11 C6 C7 C12 -172.4(9) . . . . ?
C11 C17 C18 C19 140.2(17) . . . . ?
C11 C17 C20 C21 -160.8(10) . . . . ?
C12 C7 C8 C9 169.6(10) . . . . ?
C13 C12 C15 C16 59(2) . . . . ?
C15 C12 C13 C14 76.2(17) . . . . ?
C18 C17 C20 C21 94.3(13) . . . . ?
C20 C17 C18 C19 -106.7(18) . . . . ?
C22 N2 C4 C3 -179.3(5) . . . . ?
C22 N2 C4 C5 0.8(8) . . . . ?
C22 C23 C24 C25 2.2(9) . . . . ?
C22 C23 C28 C29 -106.3(6) . . . . ?
C22 C23 C28 C31 125.7(6) . . . . ?
C22 C27 C33 C34 -112.1(7) . . . . ?
C22 C27 C33 C36 130.1(7) . . . . ?
C23 C22 C27 C26 1.2(8) . . . . ?
C23 C22 C27 C33 -178.9(5) . . . . ?
C23 C24 C25 C26 -0.6(9) . . . . ?
C23 C28 C29 C30 -72.8(8) . . . . ?
C23 C28 C31 C32 -167.5(6) . . . . ?
C24 C23 C28 C29 76.7(7) . . . . ?
C24 C23 C28 C31 -51.3(7) . . . . ?
C24 C25 C26 C27 -0.8(10) . . . . ?
C25 C26 C27 C22 0.5(9) . . . . ?
C25 C26 C27 C33 -179.4(6) . . . . ?
C26 C27 C33 C34 67.9(7) . . . . ?
C26 C27 C33 C36 -50.0(8) . . . . ?
C27 C22 C23 C24 -2.5(8) . . . . ?
C27 C22 C23 C28 -179.5(5) . . . . ?
C27 C33 C34 C35 59.9(10) . . . . ?
C27 C33 C36 C37 -174.6(7) . . . . ?
C28 C23 C24 C25 179.4(6) . . . . ?
C29 C28 C31 C32 64.9(8) . . . . ?
C31 C28 C29 C30 55.2(8) . . . . ?
C34 C33 C36 C37 66.5(9) . . . . ?
C36 C33 C34 C35 179.7(8) . . . . ?
C38 O1 C41 C40 -3.7(18) . . . . ?
C38 O1 C41 C40A 24(2) . . . . ?
C38 C39 C40 C41 -23(9) . . . . ?
C38 C39A C40A C41 43(11) . . . . ?
C39 C40 C41 O1 16(6) . . . . ?
C39A C40A C41 O1 -40(7) . . . . ?
C41 O1 C38 C39 -10(6) . . . . ?
C41 O1 C38 C39A 2(8) . . . . ?
